data_7158143
loop_
_publ_author_name
'Zhan, Shao-Cong'
'Fang, Ren-Jie'
'Sun, Jing'
'Yan, Chao-Guo'

_publ_section_title
;
 Diastereoselective synthesis of spiro[carbazole-3,5'-pyrimidines] and
 spiro[carbazole-3,1'-cyclohexanes] <i>via</i> four-component reaction.
;
_journal_issue 28
_journal_name_full 'Organic &amp; biomolecular chemistry'
_journal_page_first 6322
_journal_page_last 6327
_journal_paper_doi 10.1039/d1ob01113h
_journal_volume 19
_journal_year 2021
_chemical_formula_moiety 'C33 H30 Cl N3 O5'
_chemical_formula_sum 'C33 H30 Cl N3 O5'
_chemical_formula_weight 584.05
_space_group_crystal_system monoclinic
_space_group_IT_number 14
_space_group_name_Hall '-P 2yn'
_space_group_name_H-M_alt 'P 1 21/n 1'
_atom_sites_solution_hydrogens geom
_audit_creation_method SHELXL-2014/7
_audit_update_record
;
2021-04-20 deposited with the CCDC.	2021-06-22 downloaded from the CCDC.
;
_cell_angle_alpha 90
_cell_angle_beta 94.7464(13)
_cell_angle_gamma 90
_cell_formula_units_Z 4
_cell_length_a 8.6348(3)
_cell_length_b 17.8206(7)
_cell_length_c 18.8901(8)
_cell_measurement_reflns_used 9987
_cell_measurement_temperature 296(2)
_cell_measurement_theta_max 27.13
_cell_measurement_theta_min 2.29
_cell_volume 2896.8(2)
_computing_cell_refinement 'Bruker SAINT'
_computing_data_collection 'Bruker APEX2'
_computing_data_reduction 'Bruker SAINT'
_computing_molecular_graphics 'Bruker SHELXTL'
_computing_publication_material 'Bruker SHELXTL'
_computing_structure_refinement 'SHELXL-2014/7 (Sheldrick, 2014)'
_computing_structure_solution 'SHELXS-97 (Sheldrick 2008)'
_diffrn_ambient_temperature 296(2)
_diffrn_measured_fraction_theta_full 0.996
_diffrn_measured_fraction_theta_max 0.996
_diffrn_measurement_device_type 'Bruker APEX-II CCD'
_diffrn_measurement_method '\f and \w scans'
_diffrn_radiation_type MoK\a
_diffrn_radiation_wavelength 0.71073
_diffrn_reflns_av_R_equivalents 0.0352
_diffrn_reflns_av_unetI/netI 0.0340
_diffrn_reflns_Laue_measured_fraction_full 0.996
_diffrn_reflns_Laue_measured_fraction_max 0.996
_diffrn_reflns_limit_h_max 9
_diffrn_reflns_limit_h_min -10
_diffrn_reflns_limit_k_max 21
_diffrn_reflns_limit_k_min -21
_diffrn_reflns_limit_l_max 23
_diffrn_reflns_limit_l_min -20
_diffrn_reflns_number 27001
_diffrn_reflns_point_group_measured_fraction_full 0.996
_diffrn_reflns_point_group_measured_fraction_max 0.996
_diffrn_reflns_theta_full 25.242
_diffrn_reflns_theta_max 25.997
_diffrn_reflns_theta_min 2.164
_exptl_absorpt_coefficient_mu 0.179
_exptl_absorpt_correction_T_max 0.7456
_exptl_absorpt_correction_T_min 0.7042
_exptl_absorpt_correction_type multi-scan
_exptl_absorpt_process_details sadabs
_exptl_crystal_colour yellow
_exptl_crystal_density_diffrn 1.339
_exptl_crystal_description block
_exptl_crystal_F_000 1224
_exptl_crystal_size_max 0.260
_exptl_crystal_size_mid 0.220
_exptl_crystal_size_min 0.180
_refine_diff_density_max 0.328
_refine_diff_density_min -0.516
_refine_diff_density_rms 0.042
_refine_ls_extinction_method none
_refine_ls_goodness_of_fit_ref 1.034
_refine_ls_hydrogen_treatment constr
_refine_ls_matrix_type full
_refine_ls_number_parameters 383
_refine_ls_number_reflns 5683
_refine_ls_number_restraints 48
_refine_ls_restrained_S_all 1.047
_refine_ls_R_factor_all 0.0792
_refine_ls_R_factor_gt 0.0487
_refine_ls_shift/su_max 0.000
_refine_ls_shift/su_mean 0.000
_refine_ls_structure_factor_coef Fsqd
_refine_ls_weighting_details 'w=1/[\s^2^(Fo^2^)+(0.0553P)^2^+1.1801P] where P=(Fo^2^+2Fc^2^)/3'
_refine_ls_weighting_scheme calc
_refine_ls_wR_factor_gt 0.1118
_refine_ls_wR_factor_ref 0.1278
_reflns_Friedel_coverage 0.000
_reflns_number_gt 3986
_reflns_number_total 5683
_reflns_threshold_expression 'I > 2\s(I)'
_cod_data_source_file d1ob01113h2.cif
_cod_data_source_block 1e
_cod_depositor_comments 'Adding full bibliography for 7158139--7158148.cif.'
_cod_original_sg_symbol_H-M 'P 21/n'
_cod_database_code 7158143
_shelx_shelxl_version_number 2014/7
_shelx_space_group_comment
; 
The symmetry employed for this shelxl refinement is uniquely defined 
by the following loop, which should always be used as a source of 
symmetry information in preference to the above space-group names. 
They are only intended as comments. 
;
_shelx_estimated_absorpt_t_min 0.955
_shelx_estimated_absorpt_t_max 0.968

loop_
_space_group_symop_operation_xyz
'x, y, z'
'-x+1/2, y+1/2, -z+1/2'
'-x, -y, -z'
'x-1/2, -y-1/2, z-1/2'

loop_
_atom_site_label
_atom_site_type_symbol
_atom_site_fract_x
_atom_site_fract_y
_atom_site_fract_z
_atom_site_U_iso_or_equiv
_atom_site_adp_type
_atom_site_occupancy
_atom_site_site_symmetry_order
_atom_site_calc_flag
_atom_site_refinement_flags_posn
_atom_site_refinement_flags_adp
_atom_site_refinement_flags_occupancy
_atom_site_disorder_assembly
_atom_site_disorder_group
C1 C 0.7097(2) 0.55054(11) 0.52970(10) 0.0395(5) Uani 1 1 d . . . . .
C2 C 0.6225(3) 0.51633(13) 0.57941(12) 0.0498(5) Uani 1 1 d . . . . .
H2 H 0.6034 0.4650 0.5781 0.060 Uiso 1 1 calc R U . . .
C3 C 0.5658(3) 0.56107(14) 0.63054(13) 0.0584(6) Uani 1 1 d . . . . .
H3 H 0.5087 0.5394 0.6648 0.070 Uiso 1 1 calc R U . . .
C4 C 0.5919(3) 0.63843(14) 0.63225(12) 0.0552(6) Uani 1 1 d . . . . .
H4 H 0.5552 0.6671 0.6684 0.066 Uiso 1 1 calc R U . . .
C5 C 0.6714(2) 0.67266(12) 0.58092(11) 0.0458(5) Uani 1 1 d . . . . .
H5 H 0.6856 0.7244 0.5814 0.055 Uiso 1 1 calc R U . . .
C6 C 0.7304(2) 0.62883(11) 0.52819(10) 0.0370(5) Uani 1 1 d . . . . .
C7 C 0.8165(2) 0.64448(10) 0.46808(10) 0.0359(4) Uani 1 1 d . . . . .
C8 C 0.8484(2) 0.57773(11) 0.43790(10) 0.0370(4) Uani 1 1 d . . . . .
C9 C 0.9413(2) 0.56658(10) 0.37530(10) 0.0362(4) Uani 1 1 d . . . . .
H9 H 1.0447 0.5479 0.3919 0.043 Uiso 1 1 calc R U . . .
C10 C 0.8601(2) 0.50847(11) 0.32641(11) 0.0412(5) Uani 1 1 d . . . . .
C11 C 0.8314(3) 0.37593(12) 0.31186(14) 0.0545(6) Uani 1 1 d . . . . .
H11A H 0.8392 0.3800 0.2611 0.065 Uiso 1 1 calc R U . . .
H11B H 0.7224 0.3733 0.3206 0.065 Uiso 1 1 calc R U . . .
C12 C 0.9155(4) 0.30774(13) 0.34067(15) 0.0742(8) Uani 1 1 d . . . . .
H12A H 1.0220 0.3099 0.3297 0.111 Uiso 1 1 calc R U . . .
H12B H 0.8673 0.2637 0.3196 0.111 Uiso 1 1 calc R U . . .
H12C H 0.9113 0.3059 0.3913 0.111 Uiso 1 1 calc R U . . .
C13 C 0.8579(2) 0.71981(10) 0.44041(10) 0.0362(4) Uani 1 1 d . . . . .
H13 H 0.9032 0.7487 0.4812 0.043 Uiso 1 1 calc R U . . .
C14 C 0.7183(2) 0.76396(11) 0.40887(11) 0.0394(5) Uani 1 1 d . U . . .
C15 C 0.7098(3) 0.84059(12) 0.42205(12) 0.0487(5) Uani 1 1 d . U . . .
H15 H 0.7877 0.8629 0.4519 0.058 Uiso 1 1 calc R U . . .
C16 C 0.5897(3) 0.88483(14) 0.39238(14) 0.0604(6) Uani 1 1 d . U . . .
C17 C 0.5849(4) 0.96777(16) 0.4064(2) 0.1015(11) Uani 1 1 d . . . . .
H17A H 0.6560 0.9797 0.4466 0.152 Uiso 1 1 calc R U . . .
H17B H 0.4816 0.9820 0.4161 0.152 Uiso 1 1 calc R U . . .
H17C H 0.6142 0.9945 0.3655 0.152 Uiso 1 1 calc R U . . .
C18 C 0.4759(3) 0.85042(16) 0.34847(15) 0.0673(7) Uani 1 1 d . U . . .
H18 H 0.3954 0.8792 0.3269 0.081 Uiso 1 1 calc R U . . .
C19 C 0.4788(3) 0.77433(15) 0.33575(14) 0.0614(6) Uani 1 1 d . U . . .
H19 H 0.3995 0.7521 0.3066 0.074 Uiso 1 1 calc R U . . .
C20 C 0.5994(2) 0.73083(13) 0.36623(12) 0.0491(5) Uani 1 1 d . U . . .
H20 H 0.6005 0.6794 0.3580 0.059 Uiso 1 1 calc R U . . .
C21 C 0.9920(2) 0.78115(11) 0.34299(11) 0.0388(5) Uani 1 1 d . . . . .
C22 C 1.0323(3) 0.91707(13) 0.34258(16) 0.0689(7) Uani 1 1 d . . . . .
H22A H 1.1076 0.9268 0.3090 0.103 Uiso 1 1 calc R U . . .
H22B H 1.0399 0.9550 0.3788 0.103 Uiso 1 1 calc R U . . .
H22C H 0.9299 0.9178 0.3186 0.103 Uiso 1 1 calc R U . . .
C23 C 1.1626(3) 0.83978(13) 0.43655(13) 0.0506(6) Uani 1 1 d . . . . .
C24 C 1.3375(3) 0.76534(16) 0.51587(14) 0.0669(7) Uani 1 1 d . . . . .
H24A H 1.3609 0.7139 0.5274 0.100 Uiso 1 1 calc R U . . .
H24B H 1.3103 0.7912 0.5576 0.100 Uiso 1 1 calc R U . . .
H24C H 1.4269 0.7888 0.4984 0.100 Uiso 1 1 calc R U . . .
C25 C 1.1399(2) 0.70213(11) 0.43682(10) 0.0381(5) Uani 1 1 d . . . . .
C26 C 0.9922(2) 0.70965(10) 0.38733(10) 0.0346(4) Uani 1 1 d . . . . .
C27 C 0.9588(2) 0.64170(10) 0.33617(10) 0.0361(4) Uani 1 1 d . . . . .
H27 H 0.8571 0.6517 0.3110 0.043 Uiso 1 1 calc R U . . .
C28 C 1.0721(2) 0.63435(10) 0.27877(10) 0.0379(5) Uani 1 1 d . . . . .
C29 C 1.0219(3) 0.64440(12) 0.20765(11) 0.0465(5) Uani 1 1 d . . . . .
H29 H 0.9183 0.6563 0.1954 0.056 Uiso 1 1 calc R U . . .
C30 C 1.1222(3) 0.63718(12) 0.15470(11) 0.0525(6) Uani 1 1 d . . . . .
H30 H 1.0858 0.6440 0.1074 0.063 Uiso 1 1 calc R U . . .
C31 C 1.2756(3) 0.61999(11) 0.17211(11) 0.0488(6) Uani 1 1 d . . . . .
C32 C 1.3282(3) 0.60769(14) 0.24095(13) 0.0610(6) Uani 1 1 d . . . . .
H32 H 1.4315 0.5946 0.2526 0.073 Uiso 1 1 calc R U . . .
C33 C 1.2265(3) 0.61488(14) 0.29373(12) 0.0564(6) Uani 1 1 d . . . . .
H33 H 1.2633 0.6063 0.3407 0.068 Uiso 1 1 calc R U . . .
Cl1 Cl 1.40510(9) 0.61406(4) 0.10592(4) 0.0754(2) Uani 1 1 d . . . . .
N1 N 0.7844(2) 0.52026(9) 0.47472(8) 0.0417(4) Uani 1 1 d . . . . .
H1 H 0.7901 0.4733 0.4650 0.050 Uiso 1 1 calc R U . . .
N2 N 1.0624(2) 0.84284(9) 0.37528(10) 0.0467(4) Uani 1 1 d . . . . .
N3 N 1.2066(2) 0.76862(10) 0.46105(9) 0.0455(4) Uani 1 1 d . . . . .
O1 O 0.7660(2) 0.52072(9) 0.27771(9) 0.0628(5) Uani 1 1 d . . . . .
O2 O 0.90505(17) 0.44015(8) 0.34855(8) 0.0492(4) Uani 1 1 d . . . . .
O3 O 0.92285(18) 0.78613(8) 0.28499(8) 0.0494(4) Uani 1 1 d . . . . .
O4 O 1.2138(2) 0.89554(9) 0.46565(11) 0.0746(5) Uani 1 1 d . . . . .
O5 O 1.19028(17) 0.64244(8) 0.45900(8) 0.0493(4) Uani 1 1 d . . . . .

loop_
_atom_site_aniso_label
_atom_site_aniso_U_11
_atom_site_aniso_U_22
_atom_site_aniso_U_33
_atom_site_aniso_U_23
_atom_site_aniso_U_13
_atom_site_aniso_U_12
C1 0.0434(11) 0.0396(12) 0.0353(11) 0.0058(9) 0.0018(9) 0.0033(9)
C2 0.0558(13) 0.0460(13) 0.0483(13) 0.0110(10) 0.0086(11) 0.0024(11)
C3 0.0618(15) 0.0653(16) 0.0507(14) 0.0150(12) 0.0204(12) 0.0067(12)
C4 0.0602(14) 0.0611(15) 0.0465(13) 0.0021(11) 0.0172(11) 0.0123(12)
C5 0.0486(12) 0.0441(12) 0.0452(12) 0.0010(10) 0.0059(10) 0.0072(10)
C6 0.0369(10) 0.0377(11) 0.0361(11) 0.0025(9) 0.0008(8) 0.0047(9)
C7 0.0414(11) 0.0320(10) 0.0343(10) 0.0028(8) 0.0021(8) 0.0007(8)
C8 0.0443(11) 0.0323(10) 0.0343(10) 0.0033(8) 0.0014(9) -0.0008(9)
C9 0.0436(11) 0.0312(10) 0.0336(10) 0.0002(8) 0.0015(8) 0.0007(9)
C10 0.0489(12) 0.0379(12) 0.0376(11) -0.0012(9) 0.0079(10) -0.0026(10)
C11 0.0574(14) 0.0410(13) 0.0655(15) -0.0189(11) 0.0074(12) -0.0094(11)
C12 0.105(2) 0.0394(14) 0.0775(19) -0.0078(13) 0.0013(16) -0.0052(14)
C13 0.0408(11) 0.0324(10) 0.0350(10) -0.0020(8) 0.0011(8) 0.0000(9)
C14 0.0404(11) 0.0367(10) 0.0420(11) 0.0040(8) 0.0084(9) 0.0023(8)
C15 0.0537(12) 0.0386(11) 0.0554(13) 0.0017(10) 0.0141(10) 0.0077(10)
C16 0.0643(14) 0.0500(13) 0.0700(15) 0.0147(11) 0.0253(12) 0.0196(11)
C17 0.122(3) 0.0540(17) 0.132(3) 0.0148(18) 0.036(2) 0.0377(18)
C18 0.0544(14) 0.0752(16) 0.0743(16) 0.0285(13) 0.0174(12) 0.0254(12)
C19 0.0426(12) 0.0786(15) 0.0627(14) 0.0151(13) 0.0031(11) 0.0039(12)
C20 0.0457(12) 0.0484(12) 0.0533(13) 0.0057(10) 0.0044(10) -0.0003(10)
C21 0.0408(11) 0.0337(11) 0.0423(12) 0.0027(9) 0.0059(9) 0.0019(9)
C22 0.0839(18) 0.0337(13) 0.088(2) 0.0138(12) 0.0026(15) -0.0027(12)
C23 0.0488(13) 0.0440(13) 0.0595(15) -0.0048(11) 0.0073(11) -0.0089(11)
C24 0.0575(15) 0.0785(18) 0.0608(16) -0.0016(13) -0.0172(13) -0.0148(13)
C25 0.0398(11) 0.0403(12) 0.0344(11) -0.0005(9) 0.0041(9) 0.0001(9)
C26 0.0375(10) 0.0309(10) 0.0352(10) 0.0016(8) 0.0009(8) -0.0005(8)
C27 0.0429(11) 0.0326(10) 0.0322(10) 0.0004(8) -0.0007(8) 0.0004(8)
C28 0.0495(12) 0.0306(10) 0.0333(11) 0.0014(8) 0.0026(9) -0.0012(9)
C29 0.0580(13) 0.0433(12) 0.0373(12) 0.0030(9) -0.0016(10) 0.0008(10)
C30 0.0825(17) 0.0447(13) 0.0302(11) 0.0043(9) 0.0041(11) 0.0001(12)
C31 0.0726(16) 0.0349(12) 0.0408(12) 0.0028(9) 0.0162(11) 0.0021(11)
C32 0.0567(14) 0.0774(17) 0.0496(14) 0.0003(12) 0.0099(11) 0.0152(13)
C33 0.0590(14) 0.0752(17) 0.0347(12) 0.0046(11) 0.0031(10) 0.0146(13)
Cl1 0.1064(6) 0.0665(4) 0.0586(4) 0.0059(3) 0.0396(4) 0.0122(4)
N1 0.0564(11) 0.0298(9) 0.0395(9) 0.0018(7) 0.0079(8) -0.0006(8)
N2 0.0519(11) 0.0316(9) 0.0564(12) 0.0034(8) 0.0026(9) -0.0041(8)
N3 0.0415(10) 0.0466(11) 0.0469(10) -0.0015(8) -0.0053(8) -0.0071(8)
O1 0.0775(11) 0.0522(10) 0.0543(10) 0.0006(8) -0.0219(9) -0.0078(8)
O2 0.0612(9) 0.0324(8) 0.0529(9) -0.0084(7) -0.0019(7) -0.0022(7)
O3 0.0626(10) 0.0413(8) 0.0435(9) 0.0086(7) -0.0010(8) 0.0067(7)
O4 0.0848(12) 0.0493(10) 0.0875(13) -0.0171(9) -0.0064(10) -0.0199(9)
O5 0.0563(9) 0.0433(9) 0.0460(9) 0.0034(7) -0.0094(7) 0.0095(7)

loop_
_atom_type_symbol
_atom_type_description
_atom_type_scat_dispersion_real
_atom_type_scat_dispersion_imag
_atom_type_scat_source
C C 0.0033 0.0016 'International Tables Vol C Tables 4.2.6.8 and 6.1.1.4'
H H 0.0000 0.0000 'International Tables Vol C Tables 4.2.6.8 and 6.1.1.4'
N N 0.0061 0.0033 'International Tables Vol C Tables 4.2.6.8 and 6.1.1.4'
O O 0.0106 0.0060 'International Tables Vol C Tables 4.2.6.8 and 6.1.1.4'
Cl Cl 0.1484 0.1585 'International Tables Vol C Tables 4.2.6.8 and 6.1.1.4'

loop_
_geom_angle_atom_site_label_1
_geom_angle_atom_site_label_2
_geom_angle_atom_site_label_3
_geom_angle
_geom_angle_site_symmetry_1
_geom_angle_site_symmetry_3
_geom_angle_publ_flag
N1 C1 C2 130.56(19) . . ?
N1 C1 C6 107.76(17) . . ?
C2 C1 C6 121.65(19) . . ?
C3 C2 C1 117.7(2) . . ?
C3 C2 H2 121.2 . . ?
C1 C2 H2 121.2 . . ?
C2 C3 C4 121.5(2) . . ?
C2 C3 H3 119.2 . . ?
C4 C3 H3 119.2 . . ?
C5 C4 C3 120.7(2) . . ?
C5 C4 H4 119.7 . . ?
C3 C4 H4 119.7 . . ?
C4 C5 C6 119.2(2) . . ?
C4 C5 H5 120.4 . . ?
C6 C5 H5 120.4 . . ?
C5 C6 C1 119.08(19) . . ?
C5 C6 C7 134.42(19) . . ?
C1 C6 C7 106.49(17) . . ?
C8 C7 C6 107.36(17) . . ?
C8 C7 C13 125.27(17) . . ?
C6 C7 C13 127.31(17) . . ?
C7 C8 N1 109.60(17) . . ?
C7 C8 C9 126.10(17) . . ?
N1 C8 C9 124.29(17) . . ?
C8 C9 C10 108.69(16) . . ?
C8 C9 C27 110.10(15) . . ?
C10 C9 C27 111.03(16) . . ?
C8 C9 H9 109.0 . . ?
C10 C9 H9 109.0 . . ?
C27 C9 H9 109.0 . . ?
O1 C10 O2 124.68(19) . . ?
O1 C10 C9 126.35(19) . . ?
O2 C10 C9 108.89(17) . . ?
O2 C11 C12 106.58(19) . . ?
O2 C11 H11A 110.4 . . ?
C12 C11 H11A 110.4 . . ?
O2 C11 H11B 110.4 . . ?
C12 C11 H11B 110.4 . . ?
H11A C11 H11B 108.6 . . ?
C11 C12 H12A 109.5 . . ?
C11 C12 H12B 109.5 . . ?
H12A C12 H12B 109.5 . . ?
C11 C12 H12C 109.5 . . ?
H12A C12 H12C 109.5 . . ?
H12B C12 H12C 109.5 . . ?
C7 C13 C14 113.37(16) . . ?
C7 C13 C26 108.88(15) . . ?
C14 C13 C26 113.85(15) . . ?
C7 C13 H13 106.8 . . ?
C14 C13 H13 106.8 . . ?
C26 C13 H13 106.8 . . ?
C20 C14 C15 118.39(19) . . ?
C20 C14 C13 122.26(18) . . ?
C15 C14 C13 119.33(18) . . ?
C16 C15 C14 122.4(2) . . ?
C16 C15 H15 118.8 . . ?
C14 C15 H15 118.8 . . ?
C18 C16 C15 117.6(2) . . ?
C18 C16 C17 121.1(2) . . ?
C15 C16 C17 121.3(3) . . ?
C16 C17 H17A 109.5 . . ?
C16 C17 H17B 109.5 . . ?
H17A C17 H17B 109.5 . . ?
C16 C17 H17C 109.5 . . ?
H17A C17 H17C 109.5 . . ?
H17B C17 H17C 109.5 . . ?
C16 C18 C19 121.4(2) . . ?
C16 C18 H18 119.3 . . ?
C19 C18 H18 119.3 . . ?
C18 C19 C20 120.1(2) . . ?
C18 C19 H19 119.9 . . ?
C20 C19 H19 119.9 . . ?
C14 C20 C19 120.0(2) . . ?
C14 C20 H20 120.0 . . ?
C19 C20 H20 120.0 . . ?
O3 C21 N2 120.77(18) . . ?
O3 C21 C26 122.54(18) . . ?
N2 C21 C26 116.39(17) . . ?
N2 C22 H22A 109.5 . . ?
N2 C22 H22B 109.5 . . ?
H22A C22 H22B 109.5 . . ?
N2 C22 H22C 109.5 . . ?
H22A C22 H22C 109.5 . . ?
H22B C22 H22C 109.5 . . ?
O4 C23 N2 122.0(2) . . ?
O4 C23 N3 121.4(2) . . ?
N2 C23 N3 116.58(19) . . ?
N3 C24 H24A 109.5 . . ?
N3 C24 H24B 109.5 . . ?
H24A C24 H24B 109.5 . . ?
N3 C24 H24C 109.5 . . ?
H24A C24 H24C 109.5 . . ?
H24B C24 H24C 109.5 . . ?
O5 C25 N3 120.80(18) . . ?
O5 C25 C26 123.23(18) . . ?
N3 C25 C26 115.69(17) . . ?
C25 C26 C21 111.90(16) . . ?
C25 C26 C27 114.45(15) . . ?
C21 C26 C27 108.44(15) . . ?
C25 C26 C13 103.77(15) . . ?
C21 C26 C13 106.33(15) . . ?
C27 C26 C13 111.62(15) . . ?
C28 C27 C9 111.12(15) . . ?
C28 C27 C26 114.23(15) . . ?
C9 C27 C26 113.38(15) . . ?
C28 C27 H27 105.8 . . ?
C9 C27 H27 105.8 . . ?
C26 C27 H27 105.8 . . ?
C33 C28 C29 116.6(2) . . ?
C33 C28 C27 122.70(18) . . ?
C29 C28 C27 120.63(19) . . ?
C30 C29 C28 121.6(2) . . ?
C30 C29 H29 119.2 . . ?
C28 C29 H29 119.2 . . ?
C31 C30 C29 119.8(2) . . ?
C31 C30 H30 120.1 . . ?
C29 C30 H30 120.1 . . ?
C32 C31 C30 120.3(2) . . ?
C32 C31 Cl1 119.4(2) . . ?
C30 C31 Cl1 120.24(17) . . ?
C31 C32 C33 119.4(2) . . ?
C31 C32 H32 120.3 . . ?
C33 C32 H32 120.3 . . ?
C28 C33 C32 122.2(2) . . ?
C28 C33 H33 118.9 . . ?
C32 C33 H33 118.9 . . ?
C1 N1 C8 108.75(16) . . ?
C1 N1 H1 125.6 . . ?
C8 N1 H1 125.6 . . ?
C21 N2 C23 124.13(18) . . ?
C21 N2 C22 118.41(19) . . ?
C23 N2 C22 117.46(19) . . ?
C25 N3 C23 125.28(18) . . ?
C25 N3 C24 118.38(18) . . ?
C23 N3 C24 116.32(18) . . ?
C10 O2 C11 117.61(17) . . ?

loop_
_geom_bond_atom_site_label_1
_geom_bond_atom_site_label_2
_geom_bond_distance
_geom_bond_site_symmetry_2
_geom_bond_publ_flag
C1 N1 1.377(3) . ?
C1 C2 1.392(3) . ?
C1 C6 1.407(3) . ?
C2 C3 1.374(3) . ?
C2 H2 0.9300 . ?
C3 C4 1.397(3) . ?
C3 H3 0.9300 . ?
C4 C5 1.376(3) . ?
C4 H4 0.9300 . ?
C5 C6 1.395(3) . ?
C5 H5 0.9300 . ?
C6 C7 1.435(3) . ?
C7 C8 1.357(3) . ?
C7 C13 1.495(3) . ?
C8 N1 1.379(2) . ?
C8 C9 1.496(3) . ?
C9 C10 1.520(3) . ?
C9 C27 1.543(3) . ?
C9 H9 0.9800 . ?
C10 O1 1.196(2) . ?
C10 O2 1.334(2) . ?
C11 O2 1.457(2) . ?
C11 C12 1.495(3) . ?
C11 H11A 0.9700 . ?
C11 H11B 0.9700 . ?
C12 H12A 0.9600 . ?
C12 H12B 0.9600 . ?
C12 H12C 0.9600 . ?
C13 C14 1.520(3) . ?
C13 C26 1.604(3) . ?
C13 H13 0.9800 . ?
C14 C20 1.384(3) . ?
C14 C15 1.391(3) . ?
C15 C16 1.384(3) . ?
C15 H15 0.9300 . ?
C16 C18 1.376(4) . ?
C16 C17 1.503(4) . ?
C17 H17A 0.9600 . ?
C17 H17B 0.9600 . ?
C17 H17C 0.9600 . ?
C18 C19 1.378(4) . ?
C18 H18 0.9300 . ?
C19 C20 1.385(3) . ?
C19 H19 0.9300 . ?
C20 H20 0.9300 . ?
C21 O3 1.207(2) . ?
C21 N2 1.374(3) . ?
C21 C26 1.525(3) . ?
C22 N2 1.474(3) . ?
C22 H22A 0.9600 . ?
C22 H22B 0.9600 . ?
C22 H22C 0.9600 . ?
C23 O4 1.202(3) . ?
C23 N2 1.387(3) . ?
C23 N3 1.392(3) . ?
C24 N3 1.470(3) . ?
C24 H24A 0.9600 . ?
C24 H24B 0.9600 . ?
C24 H24C 0.9600 . ?
C25 O5 1.211(2) . ?
C25 N3 1.379(3) . ?
C25 C26 1.524(3) . ?
C26 C27 1.561(3) . ?
C27 C28 1.525(3) . ?
C27 H27 0.9800 . ?
C28 C33 1.384(3) . ?
C28 C29 1.389(3) . ?
C29 C30 1.382(3) . ?
C29 H29 0.9300 . ?
C30 C31 1.373(3) . ?
C30 H30 0.9300 . ?
C31 C32 1.359(3) . ?
C31 Cl1 1.748(2) . ?
C32 C33 1.388(3) . ?
C32 H32 0.9300 . ?
C33 H33 0.9300 . ?
N1 H1 0.8600 . ?

loop_
_geom_hbond_atom_site_label_D
_geom_hbond_atom_site_label_H
_geom_hbond_atom_site_label_A
_geom_hbond_distance_DH
_geom_hbond_distance_HA
_geom_hbond_distance_DA
_geom_hbond_angle_DHA
_geom_hbond_site_symmetry_A
N1 H1 O2 0.86 2.56 3.036(2) 116.3 .
N1 H1 O5 0.86 2.51 3.159(2) 132.8 3_766
